data_4122839
loop_
_publ_author_name
'Fukui, Yuki'
'Liu, Ping'
'Liu, Qiang'
'He, Zhi-Tao'
'Wu, Nuo-Yi'
'Tian, Ping'
'Lin, Guo-Qiang'

_publ_section_title
;
 Tunable Arylative Cyclization of 1,6-Enynes Triggered by
 Rhodium(III)-Catalyzed C-H Activation.
;
_journal_issue 44
_journal_name_full 'Journal of the American Chemical Society'
_journal_page_first 15607
_journal_page_last 15614
_journal_paper_doi 10.1021/ja5072702
_journal_volume 136
_journal_year 2014
_chemical_formula_sum 'C23 H19 Br2 N O4'
_chemical_formula_weight 533.21
_chemical_name_systematic
; 
 ? 
;
_space_group_crystal_system monoclinic
_space_group_IT_number 14
_space_group_name_Hall '-P 2ybc'
_space_group_name_H-M_alt 'P 1 21/c 1'
_symmetry_space_group_name_Hall '-P 2ybc'
_symmetry_space_group_name_H-M 'P 1 21/c 1'
_atom_sites_solution_hydrogens mixed
_audit_creation_method SHELXL-2013
_cell_angle_alpha 90
_cell_angle_beta 102.516(2)
_cell_angle_gamma 90
_cell_formula_units_Z 4
_cell_length_a 15.7932(16)
_cell_length_b 13.3261(13)
_cell_length_c 10.5524(11)
_cell_measurement_reflns_used 2606
_cell_measurement_temperature 293(2)
_cell_measurement_theta_max 46.234
_cell_measurement_theta_min 5.230
_cell_volume 2168.1(4)
_computing_cell_refinement 'Bruker SMART'
_computing_data_collection 'Bruker SMART'
_computing_data_reduction 'Bruker SHELXTL'
_computing_molecular_graphics 'Bruker SHELXTL'
_computing_publication_material 'Bruker SHELXTL'
_computing_structure_refinement 'SHELXL-2013 (Sheldrick, 2013)'
_computing_structure_solution 'Bruker SHELXTL'
_diffrn_ambient_temperature 293(2)
_diffrn_measured_fraction_theta_full 1.000
_diffrn_measured_fraction_theta_max 1.000
_diffrn_measurement_device_type 'CCD area detector'
_diffrn_measurement_method 'phi and omega scans'
_diffrn_radiation_type MoK\a
_diffrn_radiation_wavelength 0.71073
_diffrn_reflns_av_R_equivalents 0.0607
_diffrn_reflns_av_unetI/netI 0.0597
_diffrn_reflns_Laue_measured_fraction_full 1.000
_diffrn_reflns_Laue_measured_fraction_max 1.000
_diffrn_reflns_limit_h_max 19
_diffrn_reflns_limit_h_min -13
_diffrn_reflns_limit_k_max 16
_diffrn_reflns_limit_k_min -14
_diffrn_reflns_limit_l_max 13
_diffrn_reflns_limit_l_min -12
_diffrn_reflns_number 12926
_diffrn_reflns_point_group_measured_fraction_full 1.000
_diffrn_reflns_point_group_measured_fraction_max 1.000
_diffrn_reflns_theta_full 25.242
_diffrn_reflns_theta_max 25.998
_diffrn_reflns_theta_min 2.020
_exptl_absorpt_coefficient_mu 3.768
_exptl_absorpt_correction_T_max 0.7457
_exptl_absorpt_correction_T_min 0.4341
_exptl_absorpt_correction_type multi-scan
_exptl_absorpt_process_details sadabs
_exptl_crystal_colour colorless
_exptl_crystal_density_diffrn 1.634
_exptl_crystal_description prismatic
_exptl_crystal_F_000 1064
_exptl_crystal_size_max 0.211
_exptl_crystal_size_mid 0.156
_exptl_crystal_size_min 0.123
_refine_diff_density_max 1.056
_refine_diff_density_min -0.618
_refine_diff_density_rms 0.094
_refine_ls_extinction_method none
_refine_ls_goodness_of_fit_ref 1.020
_refine_ls_hydrogen_treatment mixed
_refine_ls_matrix_type full
_refine_ls_number_parameters 295
_refine_ls_number_reflns 4255
_refine_ls_number_restraints 40
_refine_ls_restrained_S_all 1.019
_refine_ls_R_factor_all 0.0690
_refine_ls_R_factor_gt 0.0454
_refine_ls_shift/su_max 0.001
_refine_ls_shift/su_mean 0.000
_refine_ls_structure_factor_coef Fsqd
_refine_ls_weighting_details 'w=1/[\s^2^(Fo^2^)+(0.0638P)^2^+0.1113P] where P=(Fo^2^+2Fc^2^)/3'
_refine_ls_weighting_scheme calc
_refine_ls_wR_factor_gt 0.1077
_refine_ls_wR_factor_ref 0.1194
_reflns_Friedel_coverage 0.000
_reflns_number_gt 3041
_reflns_number_total 4255
_reflns_threshold_expression 'I > 2\s(I)'
_cod_data_source_file ja5072702_si_003.cif
_cod_data_source_block cd214371
_cod_depositor_comments 'Adding full bibliography for 4122839--4122840.cif.'
_cod_database_code 4122839
_shelx_space_group_comment
; 
The symmetry employed for this shelxl refinement is uniquely defined 
by the following loop, which should always be used as a source of 
symmetry information in preference to the above space-group names. 
They are only intended as comments. 
;
_shelxl_version_number 2013-4

loop_
_space_group_symop_operation_xyz
'x, y, z'
'-x, y+1/2, -z+1/2'
'-x, -y, -z'
'x, -y-1/2, z-1/2'

loop_
_atom_site_label
_atom_site_type_symbol
_atom_site_fract_x
_atom_site_fract_y
_atom_site_fract_z
_atom_site_U_iso_or_equiv
_atom_site_adp_type
_atom_site_occupancy
_atom_site_site_symmetry_order
_atom_site_calc_flag
_atom_site_refinement_flags_posn
_atom_site_refinement_flags_adp
_atom_site_refinement_flags_occupancy
_atom_site_disorder_assembly
_atom_site_disorder_group
Br1 Br 0.46703(3) 0.64479(3) 0.10689(4) 0.05222(16) Uani 1 1 d . . . . .
Br2 Br 0.05280(3) 1.12684(3) 0.31446(5) 0.06799(18) Uani 1 1 d . . . . .
N1 N 0.2826(3) 0.3173(3) 0.4667(4) 0.0721(11) Uani 1 1 d D . . . .
O1 O 0.12906(19) 0.4462(2) 0.3782(3) 0.0671(9) Uani 1 1 d . . . . .
O2 O 0.26113(16) 0.74115(17) 0.6726(2) 0.0411(6) Uani 1 1 d . . . . .
O3 O 0.42156(19) 0.2798(2) 0.5416(3) 0.0680(9) Uani 1 1 d . . . . .
C1 C 0.2526(2) 0.6702(2) 0.4668(3) 0.0301(7) Uani 1 1 d . . . . .
H1 H 0.2811 0.7212 0.4237 0.036 Uiso 1 1 calc R U . . .
C2 C 0.1957(2) 0.6040(3) 0.3634(3) 0.0372(8) Uani 1 1 d . . . . .
H2A H 0.1567 0.6463 0.3023 0.045 Uiso 1 1 calc R U . . .
H2B H 0.2323 0.5680 0.3159 0.045 Uiso 1 1 calc R U . . .
C3 C 0.1438(2) 0.5305(3) 0.4217(4) 0.0457(10) Uani 1 1 d . . . . .
C4 C 0.1090(2) 0.5658(3) 0.5321(4) 0.0527(10) Uani 1 1 d . . . . .
H4 H 0.0700 0.5254 0.5634 0.063 Uiso 1 1 calc R U . . .
C5 C 0.1314(2) 0.6532(3) 0.5879(4) 0.0459(9) Uani 1 1 d . . . . .
H5 H 0.1038 0.6736 0.6529 0.055 Uiso 1 1 calc R U . . .
C6 C 0.1990(2) 0.7227(2) 0.5538(3) 0.0357(8) Uani 1 1 d . . . . .
C7 C 0.3158(3) 0.6540(3) 0.6967(3) 0.0415(9) Uani 1 1 d . . . . .
H7A H 0.2912 0.6041 0.7450 0.050 Uiso 1 1 calc R U . . .
H7B H 0.3731 0.6718 0.7458 0.050 Uiso 1 1 calc R U . . .
C8 C 0.3206(2) 0.6145(2) 0.5651(3) 0.0296(7) Uani 1 1 d . . . . .
C9 C 0.3750(2) 0.5442(2) 0.5449(3) 0.0335(7) Uani 1 1 d . . . . .
H9 H 0.4075 0.5126 0.6181 0.040 Uiso 1 1 calc R U . . .
C10 C 0.3897(2) 0.5104(2) 0.4176(3) 0.0310(7) Uani 1 1 d . . . . .
C11 C 0.4129(2) 0.5799(2) 0.3327(3) 0.0320(7) Uani 1 1 d . . . . .
H11 H 0.4167 0.6476 0.3544 0.038 Uiso 1 1 calc R U . . .
C12 C 0.4300(2) 0.5486(3) 0.2175(3) 0.0358(8) Uani 1 1 d . . . . .
C13 C 0.4242(2) 0.4494(3) 0.1804(3) 0.0430(9) Uani 1 1 d . . . . .
H13 H 0.4348 0.4299 0.1007 0.052 Uiso 1 1 calc R U . . .
C14 C 0.4023(3) 0.3797(2) 0.2644(3) 0.0423(9) Uani 1 1 d . . . . .
H14 H 0.3983 0.3123 0.2409 0.051 Uiso 1 1 calc R U . . .
C15 C 0.3862(2) 0.4083(2) 0.3825(3) 0.0342(7) Uani 1 1 d . . . . .
C16 C 0.3667(2) 0.3295(3) 0.4733(3) 0.0374(8) Uani 1 1 d . . . . .
O4 O 0.2527(19) 0.2348(12) 0.5256(19) 0.078(3) Uani 0.6 1 d D U P A 1
C17 C 0.2060(7) 0.2692(7) 0.6193(11) 0.080(3) Uani 0.6 1 d D U P A 1
H17A H 0.2427 0.3120 0.6810 0.121 Uiso 0.6 1 calc R U P A 1
H17B H 0.1882 0.2127 0.6636 0.121 Uiso 0.6 1 calc R U P A 1
H17C H 0.1557 0.3061 0.5762 0.121 Uiso 0.6 1 calc R U P A 1
O4' O 0.255(3) 0.2485(19) 0.550(3) 0.081(3) Uani 0.4 1 d D U P A 2
C17' C 0.2407(12) 0.3055(13) 0.6572(19) 0.091(3) Uani 0.4 1 d D U P A 2
H17D H 0.2937 0.3375 0.6996 0.136 Uiso 0.4 1 calc R U P A 2
H17E H 0.2211 0.2619 0.7174 0.136 Uiso 0.4 1 calc R U P A 2
H17F H 0.1973 0.3557 0.6269 0.136 Uiso 0.4 1 calc R U P A 2
C18 C 0.1610(2) 0.8226(3) 0.4991(3) 0.0368(8) Uani 1 1 d . . . . .
C19 C 0.0760(2) 0.8307(3) 0.4330(3) 0.0459(9) Uani 1 1 d . . . . .
H19 H 0.0402 0.7746 0.4247 0.055 Uiso 1 1 calc R U . . .
C20 C 0.0431(3) 0.9201(3) 0.3789(4) 0.0519(10) Uani 1 1 d . . . . .
H20 H -0.0147 0.9251 0.3355 0.062 Uiso 1 1 calc R U . . .
C21 C 0.0969(3) 1.0022(3) 0.3901(3) 0.0454(9) Uani 1 1 d . . . . .
C22 C 0.1815(3) 0.9971(3) 0.4562(4) 0.0521(10) Uani 1 1 d . . . . .
H22 H 0.2168 1.0536 0.4648 0.062 Uiso 1 1 calc R U . . .
C23 C 0.2136(2) 0.9065(3) 0.5099(4) 0.0484(10) Uani 1 1 d . . . . .
H23 H 0.2712 0.9019 0.5539 0.058 Uiso 1 1 calc R U . . .
H1A H 0.240(3) 0.341(4) 0.415(5) 0.12(2) Uiso 1 1 d D . . . .

loop_
_atom_site_aniso_label
_atom_site_aniso_U_11
_atom_site_aniso_U_22
_atom_site_aniso_U_33
_atom_site_aniso_U_23
_atom_site_aniso_U_13
_atom_site_aniso_U_12
Br1 0.0590(3) 0.0538(3) 0.0514(3) 0.00756(17) 0.0284(2) -0.00360(19)
Br2 0.0685(3) 0.0622(3) 0.0745(3) 0.0194(2) 0.0184(3) 0.0277(2)
N1 0.052(3) 0.074(3) 0.093(3) 0.040(2) 0.023(2) 0.001(2)
O1 0.065(2) 0.0456(16) 0.078(2) -0.0022(14) -0.0113(16) -0.0102(14)
O2 0.0482(15) 0.0450(13) 0.0298(12) -0.0081(10) 0.0081(11) 0.0133(12)
O3 0.0638(19) 0.0639(19) 0.076(2) 0.0319(16) 0.0134(17) 0.0032(16)
C1 0.0335(18) 0.0297(16) 0.0285(16) -0.0012(13) 0.0094(14) 0.0005(14)
C2 0.0390(19) 0.0406(18) 0.0296(17) -0.0035(14) 0.0019(15) 0.0018(16)
C3 0.040(2) 0.042(2) 0.046(2) 0.0047(17) -0.0099(18) -0.0025(17)
C4 0.038(2) 0.062(3) 0.058(2) 0.016(2) 0.0116(19) -0.0114(19)
C5 0.040(2) 0.064(3) 0.039(2) 0.0039(17) 0.0191(17) 0.0028(19)
C6 0.0378(19) 0.0407(19) 0.0304(17) -0.0020(14) 0.0110(15) 0.0012(16)
C7 0.050(2) 0.044(2) 0.0312(18) 0.0001(15) 0.0099(17) 0.0105(17)
C8 0.0347(18) 0.0275(15) 0.0271(16) -0.0004(12) 0.0074(14) -0.0017(14)
C9 0.0392(19) 0.0335(17) 0.0283(16) 0.0022(13) 0.0083(15) 0.0002(15)
C10 0.0275(17) 0.0300(16) 0.0355(18) -0.0048(13) 0.0070(14) 0.0043(14)
C11 0.0338(18) 0.0277(16) 0.0359(17) -0.0016(13) 0.0102(14) 0.0021(14)
C12 0.0325(18) 0.0388(18) 0.0387(19) 0.0068(14) 0.0134(15) 0.0026(15)
C13 0.053(2) 0.046(2) 0.0332(18) -0.0055(15) 0.0159(17) 0.0058(18)
C14 0.056(2) 0.0315(17) 0.041(2) -0.0077(15) 0.0153(18) -0.0001(17)
C15 0.0362(19) 0.0301(16) 0.0365(18) -0.0018(14) 0.0083(15) 0.0025(15)
C16 0.044(2) 0.0325(17) 0.0363(19) -0.0013(14) 0.0109(17) -0.0001(16)
O4 0.080(3) 0.060(4) 0.102(7) 0.026(4) 0.036(5) -0.008(4)
C17 0.086(5) 0.065(5) 0.100(7) 0.016(5) 0.040(5) -0.015(4)
O4' 0.081(4) 0.064(5) 0.104(7) 0.031(5) 0.037(6) -0.004(5)
C17' 0.095(6) 0.075(6) 0.109(8) 0.031(6) 0.038(7) 0.001(5)
C18 0.0341(19) 0.0420(19) 0.0360(18) -0.0016(14) 0.0116(16) 0.0095(16)
C19 0.041(2) 0.051(2) 0.045(2) -0.0026(17) 0.0088(18) 0.0020(18)
C20 0.041(2) 0.061(3) 0.051(2) 0.0011(19) 0.0049(19) 0.015(2)
C21 0.048(2) 0.048(2) 0.041(2) 0.0038(16) 0.0116(18) 0.0192(19)
C22 0.045(2) 0.043(2) 0.064(3) 0.0042(18) 0.005(2) 0.0019(18)
C23 0.036(2) 0.048(2) 0.057(2) 0.0036(18) 0.0025(18) 0.0033(18)

loop_
_atom_type_symbol
_atom_type_description
_atom_type_scat_dispersion_real
_atom_type_scat_dispersion_imag
_atom_type_scat_source
C C 0.0033 0.0016 'International Tables Vol C Tables 4.2.6.8 and 6.1.1.4'
H H 0.0000 0.0000 'International Tables Vol C Tables 4.2.6.8 and 6.1.1.4'
N N 0.0061 0.0033 'International Tables Vol C Tables 4.2.6.8 and 6.1.1.4'
O O 0.0106 0.0060 'International Tables Vol C Tables 4.2.6.8 and 6.1.1.4'
Br Br -0.2901 2.4595 'International Tables Vol C Tables 4.2.6.8 and 6.1.1.4'

loop_
_geom_angle_atom_site_label_1
_geom_angle_atom_site_label_2
_geom_angle_atom_site_label_3
_geom_angle
C16 N1 O4 120.4(13)
C16 N1 O4' 119.3(19)
C16 N1 H1A 131(5)
O4 N1 H1A 106(5)
O4' N1 H1A 109(5)
C6 O2 C7 106.7(2)
C8 C1 C2 115.1(3)
C8 C1 C6 102.3(2)
C2 C1 C6 111.8(3)
C8 C1 H1 109.1
C2 C1 H1 109.1
C6 C1 H1 109.1
C3 C2 C1 112.0(3)
C3 C2 H2A 109.2
C1 C2 H2A 109.2
C3 C2 H2B 109.2
C1 C2 H2B 109.2
H2A C2 H2B 107.9
O1 C3 C4 121.3(4)
O1 C3 C2 121.9(4)
C4 C3 C2 116.7(3)
C5 C4 C3 121.7(4)
C5 C4 H4 119.1
C3 C4 H4 119.1
C4 C5 C6 124.7(4)
C4 C5 H5 117.6
C6 C5 H5 117.6
O2 C6 C5 106.3(3)
O2 C6 C18 108.6(3)
C5 C6 C18 112.7(3)
O2 C6 C1 103.8(2)
C5 C6 C1 111.7(3)
C18 C6 C1 113.1(3)
O2 C7 C8 105.6(3)
O2 C7 H7A 110.6
C8 C7 H7A 110.6
O2 C7 H7B 110.6
C8 C7 H7B 110.6
H7A C7 H7B 108.8
C9 C8 C7 124.3(3)
C9 C8 C1 128.8(3)
C7 C8 C1 106.9(3)
C8 C9 C10 126.7(3)
C8 C9 H9 116.7
C10 C9 H9 116.7
C11 C10 C15 118.3(3)
C11 C10 C9 119.7(3)
C15 C10 C9 121.9(3)
C12 C11 C10 120.0(3)
C12 C11 H11 120.0
C10 C11 H11 120.0
C11 C12 C13 122.1(3)
C11 C12 Br1 119.0(2)
C13 C12 Br1 118.8(3)
C12 C13 C14 118.4(3)
C12 C13 H13 120.8
C14 C13 H13 120.8
C13 C14 C15 121.1(3)
C13 C14 H14 119.5
C15 C14 H14 119.5
C14 C15 C10 120.0(3)
C14 C15 C16 119.3(3)
C10 C15 C16 120.6(3)
O3 C16 N1 123.4(4)
O3 C16 C15 123.2(3)
N1 C16 C15 113.3(3)
N1 O4 C17 109.3(11)
O4 C17 H17A 109.5
O4 C17 H17B 109.5
H17A C17 H17B 109.5
O4 C17 H17C 109.5
H17A C17 H17C 109.5
H17B C17 H17C 109.5
N1 O4' C17' 105.9(18)
O4' C17' H17D 109.5
O4' C17' H17E 109.5
H17D C17' H17E 109.5
O4' C17' H17F 109.5
H17D C17' H17F 109.5
H17E C17' H17F 109.5
C19 C18 C23 118.8(3)
C19 C18 C6 121.4(3)
C23 C18 C6 119.7(3)
C20 C19 C18 121.2(4)
C20 C19 H19 119.4
C18 C19 H19 119.4
C21 C20 C19 118.9(3)
C21 C20 H20 120.5
C19 C20 H20 120.5
C22 C21 C20 121.4(3)
C22 C21 Br2 119.0(3)
C20 C21 Br2 119.6(3)
C21 C22 C23 118.9(4)
C21 C22 H22 120.6
C23 C22 H22 120.6
C18 C23 C22 120.8(3)
C18 C23 H23 119.6
C22 C23 H23 119.6

loop_
_geom_bond_atom_site_label_1
_geom_bond_atom_site_label_2
_geom_bond_distance
Br1 C12 1.908(3)
Br2 C21 1.908(4)
N1 C16 1.324(5)
N1 O4 1.395(14)
N1 O4' 1.403(18)
N1 H1A 0.83(2)
O1 C3 1.217(4)
O2 C6 1.437(4)
O2 C7 1.437(4)
O3 C16 1.199(4)
C1 C8 1.516(4)
C1 C2 1.533(4)
C1 C6 1.545(4)
C1 H1 0.9800
C2 C3 1.492(5)
C2 H2A 0.9700
C2 H2B 0.9700
C3 C4 1.470(6)
C4 C5 1.318(5)
C4 H4 0.9300
C5 C6 1.514(5)
C5 H5 0.9300
C6 C18 1.522(5)
C7 C8 1.502(4)
C7 H7A 0.9700
C7 H7B 0.9700
C8 C9 1.319(4)
C9 C10 1.482(4)
C9 H9 0.9300
C10 C11 1.392(4)
C10 C15 1.408(4)
C11 C12 1.367(5)
C11 H11 0.9300
C12 C13 1.377(5)
C13 C14 1.378(5)
C13 H13 0.9300
C14 C15 1.378(5)
C14 H14 0.9300
C15 C16 1.499(5)
O4 C17 1.431(14)
C17 H17A 0.9600
C17 H17B 0.9600
C17 H17C 0.9600
O4' C17' 1.421(17)
C17' H17D 0.9600
C17' H17E 0.9600
C17' H17F 0.9600
C18 C19 1.376(5)
C18 C23 1.382(5)
C19 C20 1.374(5)
C19 H19 0.9300
C20 C21 1.374(6)
C20 H20 0.9300
C21 C22 1.368(5)
C22 C23 1.383(5)
C22 H22 0.9300
C23 H23 0.9300

loop_
_geom_torsion_atom_site_label_1
_geom_torsion_atom_site_label_2
_geom_torsion_atom_site_label_3
_geom_torsion_atom_site_label_4
_geom_torsion
C8 C1 C2 C3 62.2(4)
C6 C1 C2 C3 -53.9(4)
C1 C2 C3 O1 -143.9(3)
C1 C2 C3 C4 37.9(4)
O1 C3 C4 C5 173.2(4)
C2 C3 C4 C5 -8.6(5)
C3 C4 C5 C6 -4.8(6)
C7 O2 C6 C5 78.1(3)
C7 O2 C6 C18 -160.4(3)
C7 O2 C6 C1 -39.8(3)
C4 C5 C6 O2 -124.6(4)
C4 C5 C6 C18 116.5(4)
C4 C5 C6 C1 -12.1(5)
C8 C1 C6 O2 31.0(3)
C2 C1 C6 O2 154.8(3)
C8 C1 C6 C5 -83.1(3)
C2 C1 C6 C5 40.7(4)
C8 C1 C6 C18 148.6(3)
C2 C1 C6 C18 -87.7(3)
C6 O2 C7 C8 32.0(4)
O2 C7 C8 C9 169.2(3)
O2 C7 C8 C1 -11.0(4)
C2 C1 C8 C9 46.2(5)
C6 C1 C8 C9 167.7(3)
C2 C1 C8 C7 -133.5(3)
C6 C1 C8 C7 -12.1(3)
C7 C8 C9 C10 -172.6(3)
C1 C8 C9 C10 7.7(6)
C8 C9 C10 C11 55.5(5)
C8 C9 C10 C15 -128.5(4)
C15 C10 C11 C12 1.2(5)
C9 C10 C11 C12 177.3(3)
C10 C11 C12 C13 0.8(5)
C10 C11 C12 Br1 -177.0(2)
C11 C12 C13 C14 -1.5(5)
Br1 C12 C13 C14 176.3(3)
C12 C13 C14 C15 0.2(6)
C13 C14 C15 C10 1.8(6)
C13 C14 C15 C16 -177.2(3)
C11 C10 C15 C14 -2.4(5)
C9 C10 C15 C14 -178.5(3)
C11 C10 C15 C16 176.5(3)
C9 C10 C15 C16 0.5(5)
O4 N1 C16 O3 -9.7(10)
O4' N1 C16 O3 5.0(15)
O4 N1 C16 C15 167.7(9)
O4' N1 C16 C15 -177.6(13)
C14 C15 C16 O3 79.9(5)
C10 C15 C16 O3 -99.1(4)
C14 C15 C16 N1 -97.5(4)
C10 C15 C16 N1 83.6(4)
C16 N1 O4 C17 120.9(15)
O4' N1 O4 C17 32(12)
C16 N1 O4' C17' 96(2)
O4 N1 O4' C17' -165(16)
O2 C6 C18 C19 -145.9(3)
C5 C6 C18 C19 -28.4(4)
C1 C6 C18 C19 99.5(4)
O2 C6 C18 C23 37.4(4)
C5 C6 C18 C23 154.9(3)
C1 C6 C18 C23 -77.3(4)
C23 C18 C19 C20 -0.4(5)
C6 C18 C19 C20 -177.1(3)
C18 C19 C20 C21 0.9(6)
C19 C20 C21 C22 -1.6(6)
C19 C20 C21 Br2 179.4(3)
C20 C21 C22 C23 1.6(6)
Br2 C21 C22 C23 -179.4(3)
C19 C18 C23 C22 0.4(6)
C6 C18 C23 C22 177.2(3)
C21 C22 C23 C18 -1.0(6)
